data_1524245
loop_
_publ_author_name
'Darriet, B.'
'Galy, J.'

_publ_section_title
;
 Une nouvelle structure a tunnels: Kx Vx Mo1-x O3 (x= 0.13)
;
_journal_name_full 'Journal of Solid State Chemistry'
_journal_page_first 189
_journal_page_last 194
_journal_volume 8
_journal_year 1973
_chemical_formula_sum 'K0.13 Mo0.87 O3 V0.13'
_chemical_name_systematic 'K0.13 V0.13 Mo0.87 O3'
_space_group_IT_number 173
_symmetry_space_group_name_Hall 'P 6c'
_symmetry_space_group_name_H-M 'P 63'
_cell_angle_alpha 90
_cell_angle_beta 90
_cell_angle_gamma 120
_cell_formula_units_Z 6
_cell_length_a 10.481
_cell_length_b 10.481
_cell_length_c 3.701
_cell_volume 352.091
_citation_journal_id_ASTM JSSCBI
_cod_data_source_file Darriet_JSSCBI_1973_1057.cif
_cod_data_source_block K0.13Mo0.87O3V0.13
_cod_original_cell_volume 352.0912
_cod_database_code 1524245

loop_
_symmetry_equiv_pos_as_xyz
x,y,z
x-y,x,z+1/2
-y,x-y,z
-x,-y,z+1/2
-x+y,-x,z
y,-x+y,z+1/2

loop_
_atom_site_label
_atom_site_type_symbol
_atom_site_fract_x
_atom_site_fract_y
_atom_site_fract_z
_atom_site_occupancy
_atom_site_U_iso_or_equiv
O1 O-2 0.2601 0.27 0.7784 1 0.0
O3 O-2 0.215 0.4982 0.7595 1 0.0
V1 V+5 0.3513 0.4556 0.75 0.13 0.0
K1 K+1 0 0 0.0647 0.39 0.0
O2 O-2 0.4198 0.4996 0.2397 1 0.0
Mo1 Mo+6 0.3513 0.4556 0.75 0.87 0.0
